data_7222897
loop_
_publ_author_name
'Wang, Lei'
'Liu, Qi-Kui'
'Chu, Xin'
'Pan, Hong'
'Zhu, Neng-Xiu'
'Ma, Jian-Ping'
'Ren, Jian-Cheng'
'Dong, Yu-Bin'

_publ_section_title
;
 Reversible adsorption and separation of volatile aromatics based on a
 porous Cd(ii) MOF
;
_journal_issue 45
_journal_name_full CrystEngComm
_journal_page_first 8657
_journal_paper_doi 10.1039/C5CE01912E
_journal_volume 17
_journal_year 2015
_chemical_formula_sum 'C78 H74 Cd N4 O10 S2'
_chemical_formula_weight 1403.93
_chemical_name_systematic
; 
 ? 
;
_space_group_IT_number 15
_symmetry_cell_setting monoclinic
_symmetry_space_group_name_Hall '-C 2yc'
_symmetry_space_group_name_H-M 'C 1 2/c 1'
_atom_sites_solution_hydrogens geom
_atom_sites_solution_primary direct
_atom_sites_solution_secondary difmap
_audit_creation_method SHELXL-97
_audit_update_record
;
2015-08-03 deposited with the CCDC.
2015-10-12 downloaded from the CCDC.
;
_cell_angle_alpha 90.00
_cell_angle_beta 108.003(4)
_cell_angle_gamma 90.00
_cell_formula_units_Z 4
_cell_length_a 28.7379(11)
_cell_length_b 13.4646(4)
_cell_length_c 18.2108(8)
_cell_measurement_reflns_used 6012
_cell_measurement_temperature 100.01(10)
_cell_measurement_theta_max 70.8450
_cell_measurement_theta_min 3.4490
_cell_volume 6701.6(5)
_computing_cell_refinement 'Bruker FRAMBO'
_computing_data_collection 'Bruker FRAMBO'
_computing_data_reduction 'Bruker SAINT'
_computing_molecular_graphics 'Bruker SHELXTL'
_computing_publication_material 'Bruker SHELXTL'
_computing_structure_refinement 'SHELXL-97 (Sheldrick, 1997)'
_computing_structure_solution 'SHELXS-97 (Sheldrick, 1990)'
_diffrn_ambient_temperature 100.01(10)
_diffrn_measured_fraction_theta_full 0.997
_diffrn_measured_fraction_theta_max 0.997
_diffrn_measurement_device_type 'multiwire proportional'
_diffrn_measurement_method 'phi and omega scans'
_diffrn_radiation_monochromator graphite
_diffrn_radiation_source 'fine-focus sealed tube'
_diffrn_radiation_type CuK\a
_diffrn_radiation_wavelength 1.54184
_diffrn_reflns_av_R_equivalents 0.0332
_diffrn_reflns_av_sigmaI/netI 0.0376
_diffrn_reflns_limit_h_max 34
_diffrn_reflns_limit_h_min -25
_diffrn_reflns_limit_k_max 10
_diffrn_reflns_limit_k_min -16
_diffrn_reflns_limit_l_max 18
_diffrn_reflns_limit_l_min -21
_diffrn_reflns_number 12201
_diffrn_reflns_theta_full 66.49
_diffrn_reflns_theta_max 66.49
_diffrn_reflns_theta_min 4.17
_exptl_absorpt_coefficient_mu 3.714
_exptl_absorpt_correction_T_max 0.3252
_exptl_absorpt_correction_T_min 0.2980
_exptl_absorpt_correction_type multi-scan
_exptl_absorpt_process_details sadabs
_exptl_crystal_colour 'clear light colourless'
_exptl_crystal_density_diffrn 1.391
_exptl_crystal_density_method 'not measured'
_exptl_crystal_description plate
_exptl_crystal_F_000 2920
_exptl_crystal_size_max 0.43
_exptl_crystal_size_mid 0.40
_exptl_crystal_size_min 0.39
_refine_diff_density_max 0.821
_refine_diff_density_min -1.346
_refine_diff_density_rms 0.110
_refine_ls_extinction_method none
_refine_ls_goodness_of_fit_ref 1.070
_refine_ls_hydrogen_treatment mixed
_refine_ls_matrix_type full
_refine_ls_number_parameters 499
_refine_ls_number_reflns 5887
_refine_ls_number_restraints 0
_refine_ls_restrained_S_all 1.070
_refine_ls_R_factor_all 0.0604
_refine_ls_R_factor_gt 0.0527
_refine_ls_shift/su_max 0.001
_refine_ls_shift/su_mean 0.000
_refine_ls_structure_factor_coef Fsqd
_refine_ls_weighting_details 'calc w=1/[\s^2^(Fo^2^)+(0.0846P)^2^+34.7820P] where P=(Fo^2^+2Fc^2^)/3'
_refine_ls_weighting_scheme calc
_refine_ls_wR_factor_gt 0.1539
_refine_ls_wR_factor_ref 0.1597
_reflns_number_gt 5104
_reflns_number_total 5887
_reflns_threshold_expression >2sigma(I)
_cod_data_source_file c5ce01912e2.cif
_cod_data_source_block exp_1144
_cod_depositor_comments
;
The following automatic conversions were performed:

'_symmetry_cell_setting' value 'Monoclinic' changed to 'monoclinic'
according to
/usr/data/users/saulius/crontab/automatic-downloads/rss-feeds/RSC/lib/dictionaries/cif_core.dic
dictionary named 'cif_core.dic' version 2.4.2 from 2011-04-26.

Automatic conversion script
Id: cif_fix_values 3271 2015-04-21 07:52:19Z andrius 

 Adding full bibliography for 7222893--7222897.cif.
;
_cod_original_cell_volume 6701.6(4)
_cod_original_sg_symbol_H-M C2/c
_cod_database_code 7222897

loop_
_symmetry_equiv_pos_as_xyz
'x, y, z'
'-x, y, -z+1/2'
'x+1/2, y+1/2, z'
'-x+1/2, y+1/2, -z+1/2'
'-x, -y, -z'
'x, -y, z-1/2'
'-x+1/2, -y+1/2, -z'
'x+1/2, -y+1/2, z-1/2'

loop_
_atom_site_label
_atom_site_type_symbol
_atom_site_fract_x
_atom_site_fract_y
_atom_site_fract_z
_atom_site_U_iso_or_equiv
_atom_site_adp_type
_atom_site_occupancy
_atom_site_symmetry_multiplicity
_atom_site_calc_flag
_atom_site_refinement_flags
_atom_site_disorder_assembly
_atom_site_disorder_group
Cd1 Cd 0.2500 0.7500 0.5000 0.01987(15) Uani 1 2 d S . .
N1 N 0.27368(12) 0.5862(2) 0.49337(18) 0.0246(7) Uani 1 1 d . . .
N2 N 0.66821(12) -0.2036(3) 0.97223(19) 0.0244(7) Uani 1 1 d . . .
O1 O 0.35949(12) 0.0723(2) 0.63573(16) 0.0333(7) Uani 1 1 d . . .
O2 O 0.42377(12) 0.0180(3) 0.78519(18) 0.0397(8) Uani 1 1 d . . .
O3 O 0.25943(12) 0.7301(2) 0.62817(17) 0.0323(7) Uani 1 1 d . . .
O4 O 0.22573(12) 0.7245(3) 0.7340(2) 0.0385(8) Uani 1 1 d . . .
O5 O 0.29618(11) 0.8288(2) 0.74155(16) 0.0305(7) Uani 1 1 d . . .
S1 S 0.26927(4) 0.73953(7) 0.71240(5) 0.0228(2) Uani 1 1 d . . .
C1 C 0.3000(2) 0.5416(4) 0.5580(3) 0.0528(16) Uani 1 1 d . . .
H1 H 0.3104 0.5790 0.6030 0.063 Uiso 1 1 calc R . .
C2 C 0.3125(2) 0.4419(4) 0.5613(3) 0.0554(17) Uani 1 1 d . . .
H2 H 0.3309 0.4145 0.6081 0.066 Uiso 1 1 calc R . .
C3 C 0.29817(15) 0.3825(3) 0.4962(2) 0.0248(9) Uani 1 1 d . . .
C4 C 0.27325(17) 0.4318(3) 0.4287(2) 0.0327(10) Uani 1 1 d . . .
H4 H 0.2640 0.3974 0.3821 0.039 Uiso 1 1 calc R . .
C5 C 0.26207(16) 0.5314(3) 0.4300(2) 0.0295(9) Uani 1 1 d . . .
H5 H 0.2454 0.5618 0.3834 0.035 Uiso 1 1 calc R . .
C6 C 0.30984(16) 0.2755(3) 0.4976(2) 0.0249(9) Uani 1 1 d . . .
C7 C 0.33088(16) 0.2267(3) 0.5679(2) 0.0250(9) Uani 1 1 d . . .
H7 H 0.3382 0.2621 0.6139 0.030 Uiso 1 1 calc R . .
C8 C 0.34075(15) 0.1267(3) 0.5694(2) 0.0253(9) Uani 1 1 d . . .
C9 C 0.33011(16) 0.0719(3) 0.5014(2) 0.0288(9) Uani 1 1 d . . .
H9 H 0.3374 0.0045 0.5026 0.035 Uiso 1 1 calc R . .
C10 C 0.30844(18) 0.1195(3) 0.4317(2) 0.0339(10) Uani 1 1 d . . .
H10 H 0.3007 0.0835 0.3859 0.041 Uiso 1 1 calc R . .
C11 C 0.29826(18) 0.2194(4) 0.4298(2) 0.0332(10) Uani 1 1 d . . .
H11 H 0.2835 0.2501 0.3826 0.040 Uiso 1 1 calc R . .
C12 C 0.64056(15) -0.1765(3) 0.9010(2) 0.0273(9) Uani 1 1 d . . .
H12 H 0.6548 -0.1754 0.8617 0.033 Uiso 1 1 calc R . .
C13 C 0.59226(16) -0.1503(3) 0.8839(2) 0.0306(10) Uani 1 1 d . . .
H13 H 0.5747 -0.1324 0.8337 0.037 Uiso 1 1 calc R . .
C14 C 0.56931(17) -0.1504(4) 0.9410(3) 0.0354(11) Uani 1 1 d . . .
C15 C 0.59889(17) -0.1767(4) 1.0155(3) 0.0364(11) Uani 1 1 d . . .
H15 H 0.5859 -0.1762 1.0564 0.044 Uiso 1 1 calc R . .
C16 C 0.64679(16) -0.2029(3) 1.0281(2) 0.0312(10) Uani 1 1 d . . .
H16 H 0.6654 -0.2211 1.0778 0.037 Uiso 1 1 calc R . .
C17 C 0.51673(18) -0.1253(4) 0.9252(3) 0.0426(12) Uani 1 1 d . . .
C18 C 0.49340(17) -0.0643(4) 0.8635(3) 0.0360(11) Uani 1 1 d . . .
H18 H 0.5110 -0.0363 0.8336 0.043 Uiso 1 1 calc R . .
C19 C 0.44343(18) -0.0447(4) 0.8463(3) 0.0407(12) Uani 1 1 d . . .
C20 C 0.4169(2) -0.0857(5) 0.8905(3) 0.0608(18) Uani 1 1 d . . .
H20 H 0.3836 -0.0731 0.8788 0.073 Uiso 1 1 calc R . .
C21 C 0.4407(2) -0.1459(6) 0.9523(4) 0.076(2) Uani 1 1 d . . .
H21 H 0.4230 -0.1746 0.9818 0.091 Uiso 1 1 calc R . .
C22 C 0.4903(2) -0.1638(6) 0.9707(4) 0.067(2) Uani 1 1 d . . .
H22 H 0.5060 -0.2019 1.0138 0.080 Uiso 1 1 calc R . .
C23 C 0.36094(18) 0.1208(4) 0.7065(2) 0.0343(10) Uani 1 1 d . . .
H23A H 0.3294 0.1504 0.7020 0.041 Uiso 1 1 calc R . .
H23B H 0.3854 0.1729 0.7182 0.041 Uiso 1 1 calc R . .
C24 C 0.37340(17) 0.0444(4) 0.7694(3) 0.0347(10) Uani 1 1 d . . .
H24A H 0.3679 0.0711 0.8155 0.042 Uiso 1 1 calc R . .
H24B H 0.3529 -0.0138 0.7532 0.042 Uiso 1 1 calc R . .
C25 C 0.30777(16) 0.6369(3) 0.7504(2) 0.0295(9) Uani 1 1 d . . .
C26 C 0.3573(2) 0.6495(4) 0.7827(4) 0.0562(16) Uani 1 1 d . . .
H26 H 0.3709 0.7127 0.7874 0.067 Uiso 1 1 calc R . .
C27 C 0.3868(3) 0.5672(6) 0.8082(5) 0.086(3) Uani 1 1 d . . .
H27 H 0.4204 0.5757 0.8292 0.104 Uiso 1 1 calc R . .
C28 C 0.3670(3) 0.4718(5) 0.8030(5) 0.071(2) Uani 1 1 d . . .
C29 C 0.3176(2) 0.4611(4) 0.7712(3) 0.0480(13) Uani 1 1 d . . .
H29 H 0.3036 0.3981 0.7669 0.058 Uiso 1 1 calc R . .
C30 C 0.2882(2) 0.5428(3) 0.7455(3) 0.0378(11) Uani 1 1 d . . .
H30 H 0.2546 0.5342 0.7244 0.045 Uiso 1 1 calc R . .
C31 C 0.3998(3) 0.3817(6) 0.8315(7) 0.115(4) Uani 1 1 d . . .
H31A H 0.3799 0.3254 0.8345 0.173 Uiso 1 1 calc R . .
H31B H 0.4222 0.3954 0.8817 0.173 Uiso 1 1 calc R . .
H31C H 0.4178 0.3676 0.7962 0.173 Uiso 1 1 calc R . .
C32 C 0.5350(8) 0.4611(18) 0.8466(18) 0.116(7) Uani 0.50 1 d P . 1
C33 C 0.5463(7) 0.3663(16) 0.8770(15) 0.110(6) Uani 0.50 1 d P . 1
H33 H 0.5661 0.3614 0.9324 0.132 Uiso 0.50 1 d PR . 1
C34 C 0.5298(7) 0.2836(16) 0.8306(14) 0.096(6) Uani 0.50 1 d P . 1
H34 H 0.5406 0.2197 0.8554 0.115 Uiso 0.50 1 d PR . 1
C35 C 0.5000 0.2957(9) 0.7500 0.088(4) Uani 1 2 d S . 1
C36 C 0.4906(11) 0.3905(16) 0.7233(14) 0.108(9) Uani 0.50 1 d P . 1
H36 H 0.4734 0.3971 0.6714 0.129 Uiso 0.50 1 d PR . 1
C37 C 0.507(2) 0.4733(17) 0.770(3) 0.117(15) Uani 0.50 1 d P . 1
H37 H 0.5000 0.5374 0.7500 0.141 Uiso 1 2 d SR . 1
C38 C 0.5520(12) 0.554(3) 0.894(2) 0.151(11) Uani 0.50 1 d P A 1
H38A H 0.5706 0.5355 0.9460 0.226 Uiso 0.50 1 calc PR A 1
H38B H 0.5241 0.5923 0.8955 0.226 Uiso 0.50 1 calc PR A 1
H38C H 0.5721 0.5926 0.8717 0.226 Uiso 0.50 1 calc PR A 1
C39 C 0.4855(6) 0.2044(13) 0.7034(11) 0.085(5) Uani 0.50 1 d P . 1
H39A H 0.4661 0.2229 0.6521 0.128 Uiso 0.50 1 d PR . 1
H39B H 0.5140 0.1690 0.7012 0.128 Uiso 0.50 1 d PR . 1
H39C H 0.4665 0.1626 0.7259 0.128 Uiso 0.50 1 d PR . 1
C32' C 0.5479(11) 0.529(2) 0.952(2) 0.124(9) Uani 0.50 1 d P . 2
C33' C 0.5128(10) 0.604(2) 0.9358(19) 0.130(9) Uani 0.50 1 d P . 2
H33' H 0.5188 0.6652 0.9134 0.156 Uiso 0.50 1 d PR . 2
C34' C 0.4690(11) 0.590(2) 0.9519(19) 0.127(8) Uani 0.50 1 d P . 2
H34' H 0.4448 0.6411 0.9406 0.152 Uiso 0.50 1 d PR . 2
C35' C 0.4604(11) 0.501(3) 0.984(2) 0.132(10) Uani 0.50 1 d P . 2
C36' C 0.4955(12) 0.426(2) 1.001(2) 0.139(10) Uani 0.50 1 d P . 2
H36' H 0.4896 0.3647 1.0230 0.166 Uiso 0.50 1 d PR . 2
C37' C 0.5393(12) 0.440(3) 0.985(2) 0.132(11) Uani 0.50 1 d P . 2
H37' H 0.5636 0.3887 0.9959 0.159 Uiso 0.50 1 d PR . 2
C38' C 0.5949(10) 0.547(2) 0.934(2) 0.136(9) Uani 0.50 1 d P . 2
H38D H 0.5943 0.6116 0.9121 0.204 Uiso 0.50 1 d PR . 2
H38E H 0.6220 0.5420 0.9806 0.204 Uiso 0.50 1 d PR . 2
H38F H 0.5983 0.4975 0.8980 0.204 Uiso 0.50 1 d PR . 2
C39' C 0.4128(11) 0.486(2) 1.0015(18) 0.141(9) Uani 0.50 1 d P . 2
H39D H 0.3927 0.5444 0.9869 0.212 Uiso 0.50 1 d PR . 2
H39E H 0.3958 0.4299 0.9732 0.212 Uiso 0.50 1 d PR . 2
H39F H 0.4197 0.4745 1.0558 0.212 Uiso 0.50 1 d PR . 2

loop_
_atom_site_aniso_label
_atom_site_aniso_U_11
_atom_site_aniso_U_22
_atom_site_aniso_U_33
_atom_site_aniso_U_23
_atom_site_aniso_U_13
_atom_site_aniso_U_12
Cd1 0.0221(2) 0.0163(2) 0.0162(2) -0.00018(13) -0.00146(15) 0.00298(13)
N1 0.0301(18) 0.0192(18) 0.0209(16) -0.0003(13) 0.0025(14) 0.0061(14)
N2 0.0257(17) 0.0183(18) 0.0242(17) 0.0025(14) 0.0004(14) -0.0029(13)
O1 0.0485(19) 0.0235(16) 0.0242(15) 0.0012(12) 0.0058(13) 0.0130(13)
O2 0.0356(17) 0.046(2) 0.0339(17) 0.0181(15) 0.0057(14) 0.0150(15)
O3 0.0406(18) 0.0365(18) 0.0163(14) 0.0002(12) 0.0035(13) 0.0055(14)
O4 0.0351(18) 0.0397(19) 0.0425(19) 0.0075(15) 0.0144(15) 0.0056(15)
O5 0.0400(17) 0.0228(16) 0.0235(14) -0.0001(12) 0.0021(12) -0.0021(13)
S1 0.0258(5) 0.0240(5) 0.0157(5) 0.0020(3) 0.0019(4) 0.0011(4)
C1 0.087(4) 0.034(3) 0.023(2) -0.006(2) -0.005(2) 0.020(3)
C2 0.094(5) 0.033(3) 0.024(2) 0.002(2) -0.005(3) 0.024(3)
C3 0.032(2) 0.019(2) 0.0215(19) 0.0000(16) 0.0044(16) 0.0056(16)
C4 0.048(3) 0.026(2) 0.019(2) -0.0013(17) 0.0021(18) 0.006(2)
C5 0.040(2) 0.022(2) 0.021(2) 0.0028(16) 0.0019(17) 0.0080(18)
C6 0.031(2) 0.022(2) 0.020(2) 0.0017(16) 0.0060(17) 0.0048(17)
C7 0.032(2) 0.019(2) 0.020(2) -0.0004(16) 0.0024(17) 0.0032(17)
C8 0.030(2) 0.022(2) 0.022(2) 0.0031(16) 0.0051(16) 0.0068(17)
C9 0.039(2) 0.019(2) 0.028(2) -0.0006(17) 0.0099(18) 0.0070(18)
C10 0.053(3) 0.025(2) 0.022(2) -0.0030(17) 0.0088(19) 0.007(2)
C11 0.051(3) 0.027(2) 0.019(2) 0.0010(18) 0.0073(19) 0.009(2)
C12 0.030(2) 0.023(2) 0.025(2) -0.0005(16) 0.0033(17) -0.0014(17)
C13 0.032(2) 0.028(2) 0.025(2) 0.0070(17) -0.0002(17) 0.0032(18)
C14 0.036(2) 0.035(3) 0.033(2) 0.016(2) 0.0071(19) 0.010(2)
C15 0.037(2) 0.040(3) 0.032(2) 0.014(2) 0.0111(19) 0.011(2)
C16 0.036(2) 0.029(2) 0.025(2) 0.0079(18) 0.0042(18) 0.0056(19)
C17 0.037(3) 0.052(3) 0.038(3) 0.020(2) 0.010(2) 0.014(2)
C18 0.036(2) 0.040(3) 0.032(2) 0.012(2) 0.0094(19) 0.010(2)
C19 0.040(3) 0.046(3) 0.034(2) 0.019(2) 0.009(2) 0.014(2)
C20 0.040(3) 0.087(5) 0.059(4) 0.037(3) 0.020(3) 0.029(3)
C21 0.052(4) 0.109(6) 0.074(4) 0.060(4) 0.030(3) 0.030(4)
C22 0.047(3) 0.094(5) 0.062(4) 0.054(4) 0.021(3) 0.031(3)
C23 0.041(3) 0.032(3) 0.024(2) 0.0001(18) 0.0027(19) 0.012(2)
C24 0.039(3) 0.033(3) 0.028(2) 0.0039(19) 0.0049(19) 0.012(2)
C25 0.035(2) 0.028(2) 0.026(2) 0.0049(18) 0.0108(18) 0.0021(18)
C26 0.038(3) 0.040(3) 0.082(4) 0.024(3) 0.004(3) -0.001(2)
C27 0.049(4) 0.065(5) 0.133(7) 0.042(5) 0.010(4) 0.011(3)
C28 0.065(4) 0.048(4) 0.109(6) 0.041(4) 0.039(4) 0.020(3)
C29 0.072(4) 0.023(3) 0.060(3) 0.007(2) 0.038(3) 0.002(2)
C30 0.052(3) 0.026(2) 0.038(3) 0.001(2) 0.019(2) -0.004(2)
C31 0.099(6) 0.068(5) 0.187(11) 0.064(6) 0.058(7) 0.042(5)
C32 0.092(14) 0.090(16) 0.17(2) 0.001(16) 0.037(14) 0.006(12)
C33 0.084(12) 0.091(15) 0.16(2) 0.004(14) 0.037(13) 0.007(11)
C34 0.070(11) 0.076(12) 0.144(19) 0.002(13) 0.038(11) 0.015(10)
C35 0.075(8) 0.066(8) 0.138(13) 0.000 0.056(9) 0.000
C36 0.10(2) 0.084(13) 0.15(3) 0.021(12) 0.05(2) 0.016(12)
C37 0.10(4) 0.090(14) 0.16(6) 0.012(16) 0.04(3) 0.012(16)
C38 0.11(2) 0.13(3) 0.20(4) 0.00(3) 0.03(2) 0.001(18)
C39 0.070(10) 0.078(11) 0.113(13) 0.010(10) 0.035(9) 0.006(8)
C32' 0.096(19) 0.10(2) 0.16(3) 0.02(2) 0.02(2) 0.008(14)
C33' 0.100(18) 0.107(19) 0.17(3) 0.008(18) 0.021(17) 0.004(14)
C34' 0.098(18) 0.10(2) 0.16(3) 0.012(17) 0.018(19) 0.002(14)
C35' 0.102(19) 0.11(2) 0.17(3) 0.01(2) 0.021(19) 0.007(18)
C36' 0.11(2) 0.11(2) 0.18(3) 0.01(2) 0.02(2) 0.006(17)
C37' 0.11(2) 0.10(2) 0.17(3) 0.00(2) 0.022(19) 0.003(18)
C38' 0.11(2) 0.112(19) 0.17(3) 0.012(18) 0.020(19) -0.002(15)
C39' 0.11(2) 0.12(2) 0.18(3) 0.012(19) 0.02(2) 0.002(16)

loop_
_atom_type_symbol
_atom_type_description
_atom_type_scat_dispersion_real
_atom_type_scat_dispersion_imag
_atom_type_scat_source
C C 0.0181 0.0091 'International Tables Vol C Tables 4.2.6.8 and 6.1.1.4'
H H 0.0000 0.0000 'International Tables Vol C Tables 4.2.6.8 and 6.1.1.4'
Cd Cd 0.1185 4.6533 'International Tables Vol C Tables 4.2.6.8 and 6.1.1.4'
N N 0.0311 0.0180 'International Tables Vol C Tables 4.2.6.8 and 6.1.1.4'
O O 0.0492 0.0322 'International Tables Vol C Tables 4.2.6.8 and 6.1.1.4'
S S 0.3331 0.5567 'International Tables Vol C Tables 4.2.6.8 and 6.1.1.4'

loop_
_geom_angle_atom_site_label_1
_geom_angle_atom_site_label_2
_geom_angle_atom_site_label_3
_geom_angle
_geom_angle_site_symmetry_1
_geom_angle_site_symmetry_3
O3 Cd1 O3 180.000(1) 7_566 .
O3 Cd1 N1 90.15(11) 7_566 .
O3 Cd1 N1 89.85(11) . .
O3 Cd1 N1 89.85(11) 7_566 7_566
O3 Cd1 N1 90.15(11) . 7_566
N1 Cd1 N1 180.000(1) . 7_566
O3 Cd1 N2 90.95(12) 7_566 8_455
O3 Cd1 N2 89.05(12) . 8_455
N1 Cd1 N2 91.51(12) . 8_455
N1 Cd1 N2 88.49(12) 7_566 8_455
O3 Cd1 N2 89.05(12) 7_566 2_666
O3 Cd1 N2 90.95(12) . 2_666
N1 Cd1 N2 88.49(12) . 2_666
N1 Cd1 N2 91.51(12) 7_566 2_666
N2 Cd1 N2 180.00(6) 8_455 2_666
C5 N1 C1 116.2(4) . .
C5 N1 Cd1 125.2(3) . .
C1 N1 Cd1 118.6(3) . .
C16 N2 C12 117.1(4) . .
C16 N2 Cd1 120.4(3) . 2_646
C12 N2 Cd1 122.5(3) . 2_646
C8 O1 C23 116.3(3) . .
C19 O2 C24 117.0(4) . .
S1 O3 Cd1 167.6(2) . .
O4 S1 O5 115.5(2) . .
O4 S1 O3 111.6(2) . .
O5 S1 O3 111.34(19) . .
O4 S1 C25 105.9(2) . .
O5 S1 C25 107.9(2) . .
O3 S1 C25 103.56(19) . .
N1 C1 C2 123.0(4) . .
N1 C1 H1 118.5 . .
C2 C1 H1 118.5 . .
C3 C2 C1 121.2(4) . .
C3 C2 H2 119.4 . .
C1 C2 H2 119.4 . .
C2 C3 C4 114.7(4) . .
C2 C3 C6 122.9(4) . .
C4 C3 C6 122.3(4) . .
C5 C4 C3 120.6(4) . .
C5 C4 H4 119.7 . .
C3 C4 H4 119.7 . .
N1 C5 C4 124.0(4) . .
N1 C5 H5 118.0 . .
C4 C5 H5 118.0 . .
C11 C6 C7 118.1(4) . .
C11 C6 C3 121.4(4) . .
C7 C6 C3 120.4(4) . .
C8 C7 C6 120.5(4) . .
C8 C7 H7 119.8 . .
C6 C7 H7 119.8 . .
O1 C8 C7 124.3(4) . .
O1 C8 C9 114.7(4) . .
C7 C8 C9 121.0(4) . .
C10 C9 C8 118.8(4) . .
C10 C9 H9 120.6 . .
C8 C9 H9 120.6 . .
C11 C10 C9 120.6(4) . .
C11 C10 H10 119.7 . .
C9 C10 H10 119.7 . .
C10 C11 C6 121.0(4) . .
C10 C11 H11 119.5 . .
C6 C11 H11 119.5 . .
N2 C12 C13 123.0(4) . .
N2 C12 H12 118.5 . .
C13 C12 H12 118.5 . .
C12 C13 C14 120.6(4) . .
C12 C13 H13 119.7 . .
C14 C13 H13 119.7 . .
C13 C14 C15 115.9(4) . .
C13 C14 C17 122.9(4) . .
C15 C14 C17 121.2(4) . .
C16 C15 C14 120.2(4) . .
C16 C15 H15 119.9 . .
C14 C15 H15 119.9 . .
N2 C16 C15 123.2(4) . .
N2 C16 H16 118.4 . .
C15 C16 H16 118.4 . .
C18 C17 C22 119.3(5) . .
C18 C17 C14 120.0(4) . .
C22 C17 C14 120.8(4) . .
C17 C18 C19 120.0(4) . .
C17 C18 H18 120.0 . .
C19 C18 H18 120.0 . .
O2 C19 C20 123.7(4) . .
O2 C19 C18 115.8(4) . .
C20 C19 C18 120.5(4) . .
C19 C20 C21 119.0(5) . .
C19 C20 H20 120.5 . .
C21 C20 H20 120.5 . .
C22 C21 C20 120.9(6) . .
C22 C21 H21 119.6 . .
C20 C21 H21 119.6 . .
C21 C22 C17 120.3(5) . .
C21 C22 H22 119.8 . .
C17 C22 H22 119.8 . .
O1 C23 C24 108.0(4) . .
O1 C23 H23A 110.1 . .
C24 C23 H23A 110.1 . .
O1 C23 H23B 110.1 . .
C24 C23 H23B 110.1 . .
H23A C23 H23B 108.4 . .
O2 C24 C23 108.2(4) . .
O2 C24 H24A 110.1 . .
C23 C24 H24A 110.1 . .
O2 C24 H24B 110.1 . .
C23 C24 H24B 110.1 . .
H24A C24 H24B 108.4 . .
C26 C25 C30 119.3(5) . .
C26 C25 S1 120.7(4) . .
C30 C25 S1 119.9(4) . .
C25 C26 C27 119.4(6) . .
C25 C26 H26 120.3 . .
C27 C26 H26 120.3 . .
C26 C27 C28 121.3(6) . .
C26 C27 H27 119.4 . .
C28 C27 H27 119.4 . .
C29 C28 C27 118.3(6) . .
C29 C28 C31 120.8(7) . .
C27 C28 C31 121.0(7) . .
C28 C29 C30 120.5(5) . .
C28 C29 H29 119.8 . .
C30 C29 H29 119.8 . .
C29 C30 C25 121.2(5) . .
C29 C30 H30 119.4 . .
C25 C30 H30 119.4 . .
C28 C31 H31A 109.5 . .
C28 C31 H31B 109.5 . .
H31A C31 H31B 109.5 . .
C28 C31 H31C 109.5 . .
H31A C31 H31C 109.5 . .
H31B C31 H31C 109.5 . .
C37 C32 C33 120(2) . .
C37 C32 C38 118(3) . .
C33 C32 C38 122(3) . .
C37 C32 C36 43.8(14) . 2_656
C33 C32 C36 76.2(18) . 2_656
C38 C32 C36 161(3) . 2_656
C34 C33 C32 120(2) . .
C34 C33 C36 63.5(15) . 2_656
C32 C33 C36 56.5(15) . 2_656
C34 C33 H33 123.0 . .
C32 C33 H33 117.0 . .
C36 C33 H33 173.4 2_656 .
C39 C34 C33 173(2) 2_656 .
C39 C34 C35 65.8(15) 2_656 .
C33 C34 C35 120.3(19) . .
C39 C34 C36 115(2) 2_656 2_656
C33 C34 C36 70.9(15) . 2_656
C35 C34 C36 49.5(11) . 2_656
C39 C34 H34 59.2 2_656 .
C33 C34 H34 115.1 . .
C35 C34 H34 124.6 . .
C36 C34 H34 173.7 2_656 .
C36 C35 C36 41(2) . 2_656
C36 C35 C34 75.9(13) . 2_656
C36 C35 C34 116.9(16) 2_656 2_656
C36 C35 C34 116.9(16) . .
C36 C35 C34 75.9(13) 2_656 .
C34 C35 C34 167(2) 2_656 .
C36 C35 C39 125.8(13) . .
C36 C35 C39 166.6(14) 2_656 .
C34 C35 C39 50.0(10) 2_656 .
C34 C35 C39 117.2(15) . .
C36 C35 C39 166.6(14) . 2_656
C36 C35 C39 125.8(13) 2_656 2_656
C34 C35 C39 117.2(15) 2_656 2_656
C34 C35 C39 50.0(10) . 2_656
C39 C35 C39 67.6(16) . 2_656
C36 C36 C37 84(2) 2_656 2_656
C36 C36 C35 69.5(11) 2_656 .
C37 C36 C35 153(3) 2_656 .
C36 C36 C37 53.2(16) 2_656 .
C37 C36 C37 31(3) 2_656 .
C35 C36 C37 123(2) . .
C36 C36 C32 142.9(15) 2_656 2_656
C37 C36 C32 59(2) 2_656 2_656
C35 C36 C32 148(2) . 2_656
C37 C36 C32 89.7(19) . 2_656
C36 C36 C34 124.1(11) 2_656 2_656
C37 C36 C34 152(3) 2_656 2_656
C35 C36 C34 54.6(11) . 2_656
C37 C36 C34 177(3) . 2_656
C32 C36 C34 93.0(19) 2_656 2_656
C36 C36 C33 169.7(13) 2_656 2_656
C37 C36 C33 106(3) 2_656 2_656
C35 C36 C33 100.2(16) . 2_656
C37 C36 C33 137.0(19) . 2_656
C32 C36 C33 47.3(13) 2_656 2_656
C34 C36 C33 45.6(11) 2_656 2_656
C36 C36 H36 174.2 2_656 .
C37 C36 H36 90.7 2_656 .
C35 C36 H36 116.0 . .
C37 C36 H36 121.2 . .
C32 C36 H36 31.7 2_656 .
C34 C36 H36 61.5 2_656 .
C33 C36 H36 16.1 2_656 .
C37 C37 C36 96(2) 2_656 2_656
C37 C37 C32 173.2(19) 2_656 .
C36 C37 C32 77(2) 2_656 .
C37 C37 C36 53.2(16) 2_656 .
C36 C37 C36 43(2) 2_656 .
C32 C37 C36 120(2) . .
C37 C37 H37 67.7 2_656 .
C36 C37 H37 163.9 2_656 .
C32 C37 H37 119.1 . .
C36 C37 H37 120.9 . .
C32 C38 H38A 109.5 . .
C32 C38 H38B 109.5 . .
H38A C38 H38B 109.5 . .
C32 C38 H38C 109.5 . .
H38A C38 H38C 109.5 . .
H38B C38 H38C 109.5 . .
C32 C38 H38D 134.2 . .
H38A C38 H38D 74.6 . .
H38B C38 H38D 111.6 . .
H38C C38 H38D 36.8 . .
C32 C38 H38F 74.7 . .
H38A C38 H38F 67.2 . .
H38B C38 H38F 175.6 . .
H38C C38 H38F 69.9 . .
H38D C38 H38F 65.1 . .
C34 C39 C35 64.3(14) 2_656 .
C34 C39 C39 120.1(15) 2_656 2_656
C35 C39 C39 56.2(8) . 2_656
C34 C39 H39A 44.3 2_656 .
C35 C39 H39A 108.6 . .
C39 C39 H39A 163.9 2_656 .
C34 C39 H39B 125.5 2_656 .
C35 C39 H39B 110.1 . .
C39 C39 H39B 82.9 2_656 .
H39A C39 H39B 109.5 . .
C34 C39 H39C 123.7 2_656 .
C35 C39 H39C 109.7 . .
C39 C39 H39C 74.5 2_656 .
H39A C39 H39C 109.5 . .
H39B C39 H39C 109.5 . .
C39' C32' C35' 73(3) 5_667 5_667
C39' C32' C33' 138(4) 5_667 .
C35' C32' C33' 95(4) 5_667 .
C39' C32' C37' 79(3) 5_667 .
C35' C32' C37' 42(2) 5_667 .
C33' C32' C37' 120(4) . .
C39' C32' C38' 58(2) 5_667 .
C35' C32' C38' 131(3) 5_667 .
C33' C32' C38' 119(3) . .
C37' C32' C38' 121(3) . .
C39' C32' C36' 111(4) 5_667 5_667
C35' C32' C36' 49(2) 5_667 5_667
C33' C32' C36' 46(2) . 5_667
C37' C32' C36' 81(3) . 5_667
C38' C32' C36' 147(3) . 5_667
C36' C33' C32' 85(3) 5_667 .
C36' C33' C34' 49(2) 5_667 .
C32' C33' C34' 120(3) . .
C36' C33' C35' 44(2) 5_667 5_667
C32' C33' C35' 41(2) . 5_667
C34' C33' C35' 85(2) . 5_667
C36' C33' H33' 137.9 5_667 .
C32' C33' H33' 120.0 . .
C34' C33' H33' 120.0 . .
C35' C33' H33' 146.7 5_667 .
C36' C34' C37' 69(3) 5_667 5_667
C36' C34' C35' 76(3) 5_667 .
C37' C34' C35' 42(2) 5_667 .
C36' C34' C33' 62(3) 5_667 .
C37' C34' C33' 131(3) 5_667 .
C35' C34' C33' 120(3) . .
C36' C34' H34' 136.0 5_667 .
C37' C34' H34' 95.3 5_667 .
C35' C34' H34' 120.0 . .
C33' C34' H34' 120.0 . .
C37' C35' C32' 73(5) 5_667 5_667
C37' C35' C36' 126(5) 5_667 .
C32' C35' C36' 85(3) 5_667 .
C37' C35' C34' 65(4) 5_667 .
C32' C35' C34' 138(4) 5_667 .
C36' C35' C34' 120(3) . .
C37' C35' C39' 80(4) 5_667 .
C32' C35' C39' 50(2) 5_667 .
C36' C35' C39' 120(4) . .
C34' C35' C39' 120(3) . .
C37' C35' C36' 61(3) 5_667 5_667
C32' C35' C36' 113(3) 5_667 5_667
C36' C35' C36' 86(3) . 5_667
C34' C35' C36' 44.7(19) . 5_667
C39' C35' C36' 142(4) . 5_667
C37' C35' C33' 103(4) 5_667 5_667
C32' C35' C33' 44(2) 5_667 5_667
C36' C35' C33' 41(2) . 5_667
C34' C35' C33' 147(3) . 5_667
C39' C35' C33' 86(3) . 5_667
C36' C35' C33' 102(2) 5_667 5_667
C34' C36' C33' 69(3) 5_667 5_667
C34' C36' C35' 136(4) 5_667 .
C33' C36' C35' 95(3) 5_667 .
C34' C36' C37' 62(3) 5_667 .
C33' C36' C37' 131(4) 5_667 .
C35' C36' C37' 120(4) . .
C34' C36' C35' 60(3) 5_667 5_667
C33' C36' C35' 113(3) 5_667 5_667
C35' C36' C35' 94(3) . 5_667
C37' C36' C35' 38.0(18) . 5_667
C34' C36' C32' 107(4) 5_667 5_667
C33' C36' C32' 49(2) 5_667 5_667
C35' C36' C32' 46(2) . 5_667
C37' C36' C32' 148(3) . 5_667
C35' C36' C32' 110(3) 5_667 5_667
C34' C36' C36' 96(3) 5_667 5_667
C33' C36' C36' 112(3) 5_667 5_667
C35' C36' C36' 51(2) . 5_667
C37' C36' C36' 75(3) . 5_667
C35' C36' C36' 43.6(17) 5_667 5_667
C32' C36' C36' 78(2) 5_667 5_667
C34' C36' H36' 75.6 5_667 .
C33' C36' H36' 42.1 5_667 .
C35' C36' H36' 120.0 . .
C37' C36' H36' 120.0 . .
C35' C36' H36' 135.3 5_667 .
C32' C36' H36' 81.1 5_667 .
C36' C36' H36' 154.0 5_667 .
C35' C37' C34' 73(4) 5_667 5_667
C35' C37' C36' 81(4) 5_667 .
C34' C37' C36' 49(2) 5_667 .
C35' C37' C32' 65(4) 5_667 .
C34' C37' C32' 138(4) 5_667 .
C36' C37' C32' 120(3) . .
C35' C37' C39' 64(3) 5_667 5_667
C34' C37' C39' 115(3) 5_667 5_667
C36' C37' C39' 145(3) . 5_667
C32' C37' C39' 45.5(19) . 5_667
C35' C37' H37' 126.1 5_667 .
C34' C37' H37' 84.7 5_667 .
C36' C37' H37' 120.0 . .
C32' C37' H37' 120.0 . .
C39' C37' H37' 83.4 5_667 .
C39' C38' C32' 50(2) 5_667 .
C39' C38' H38D 133.1 5_667 .
C32' C38' H38D 109.5 . .
C39' C38' H38E 60.8 5_667 .
C32' C38' H38E 109.7 . .
H38D C38' H38E 109.5 . .
C39' C38' H38F 117.0 5_667 .
C32' C38' H38F 109.2 . .
H38D C38' H38F 109.5 . .
H38E C38' H38F 109.5 . .
C32' C39' C38' 72(3) 5_667 5_667
C32' C39' C35' 57(3) 5_667 .
C38' C39' C35' 129(3) 5_667 .
C32' C39' C37' 56(3) 5_667 5_667
C38' C39' C37' 115(3) 5_667 5_667
C35' C39' C37' 35.6(16) . 5_667
C32' C39' H39D 133.5 5_667 .
C38' C39' H39D 105.4 5_667 .
C35' C39' H39D 110.0 . .
C37' C39' H39D 87.3 5_667 .
C32' C39' H39E 117.0 5_667 .
C38' C39' H39E 90.9 5_667 .
C35' C39' H39E 109.6 . .
C37' C39' H39E 144.8 5_667 .
H39D C39' H39E 109.5 . .
C32' C39' H39F 52.9 5_667 .
C38' C39' H39F 22.7 5_667 .
C35' C39' H39F 108.8 . .
C37' C39' H39F 92.4 5_667 .
H39D C39' H39F 109.5 . .
H39E C39' H39F 109.5 . .

loop_
_geom_bond_atom_site_label_1
_geom_bond_atom_site_label_2
_geom_bond_distance
_geom_bond_site_symmetry_2
Cd1 O3 2.281(3) 7_566
Cd1 O3 2.281(3) .
Cd1 N1 2.322(3) .
Cd1 N1 2.322(3) 7_566
Cd1 N2 2.331(3) 8_455
Cd1 N2 2.331(3) 2_666
N1 C5 1.324(5) .
N1 C1 1.329(6) .
N2 C16 1.343(6) .
N2 C12 1.345(5) .
N2 Cd1 2.331(3) 2_646
O1 C8 1.372(5) .
O1 C23 1.433(5) .
O2 C19 1.372(5) .
O2 C24 1.430(5) .
O3 S1 1.477(3) .
O4 S1 1.437(4) .
O5 S1 1.439(3) .
S1 C25 1.772(4) .
C1 C2 1.387(7) .
C1 H1 0.9300 .
C2 C3 1.383(6) .
C2 H2 0.9300 .
C3 C4 1.385(6) .
C3 C6 1.477(6) .
C4 C5 1.381(6) .
C4 H4 0.9300 .
C5 H5 0.9300 .
C6 C11 1.398(6) .
C6 C7 1.399(6) .
C7 C8 1.374(6) .
C7 H7 0.9300 .
C8 C9 1.393(6) .
C9 C10 1.385(6) .
C9 H9 0.9300 .
C10 C11 1.375(7) .
C10 H10 0.9300 .
C11 H11 0.9300 .
C12 C13 1.371(6) .
C12 H12 0.9300 .
C13 C14 1.392(7) .
C13 H13 0.9300 .
C14 C15 1.406(6) .
C14 C17 1.487(7) .
C15 C16 1.370(6) .
C15 H15 0.9300 .
C16 H16 0.9300 .
C17 C18 1.386(6) .
C17 C22 1.386(8) .
C18 C19 1.397(7) .
C18 H18 0.9300 .
C19 C20 1.382(8) .
C20 C21 1.383(8) .
C20 H20 0.9300 .
C21 C22 1.381(8) .
C21 H21 0.9300 .
C22 H22 0.9300 .
C23 C24 1.497(6) .
C23 H23A 0.9700 .
C23 H23B 0.9700 .
C24 H24A 0.9700 .
C24 H24B 0.9700 .
C25 C26 1.371(7) .
C25 C30 1.378(6) .
C26 C27 1.386(8) .
C26 H26 0.9300 .
C27 C28 1.395(10) .
C27 H27 0.9300 .
C28 C29 1.367(9) .
C28 C31 1.524(9) .
C29 C30 1.377(7) .
C29 H29 0.9300 .
C30 H30 0.9300 .
C31 H31A 0.9600 .
C31 H31B 0.9600 .
C31 H31C 0.9600 .
C32 C37 1.39(5) .
C32 C33 1.39(3) .
C32 C38 1.51(4) .
C32 C36 1.58(3) 2_656
C33 C34 1.39(3) .
C33 C36 1.84(3) 2_656
C33 H33 0.9957 .
C34 C39 1.24(3) 2_656
C34 C35 1.46(2) .
C34 C36 1.74(3) 2_656
C34 H34 0.9770 .
C35 C36 1.36(2) .
C35 C36 1.36(2) 2_656
C35 C34 1.46(2) 2_656
C35 C39 1.48(2) .
C35 C39 1.48(2) 2_656
C36 C36 0.95(5) 2_656
C36 C37 1.12(3) 2_656
C36 C37 1.39(3) .
C36 C32 1.58(3) 2_656
C36 C34 1.74(3) 2_656
C36 C33 1.84(3) 2_656
C36 H36 0.9257 .
C37 C37 0.71(7) 2_656
C37 C36 1.12(3) 2_656
C37 H37 0.9337 .
C38 H38A 0.9600 .
C38 H38B 0.9600 .
C38 H38C 0.9600 .
C39 C34 1.24(3) 2_656
C39 C39 1.64(4) 2_656
C39 H39A 0.9601 .
C39 H39B 0.9602 .
C39 H39C 0.9599 .
C32' C39' 1.20(4) 5_667
C32' C35' 1.32(5) 5_667
C32' C33' 1.39(4) .
C32' C37' 1.39(5) .
C32' C38' 1.50(5) .
C32' C36' 1.82(6) 5_667
C33' C36' 1.32(4) 5_667
C33' C34' 1.39(4) .
C33' C35' 2.00(5) 5_667
C33' H33' 0.9600 .
C34' C36' 1.13(3) 5_667
C34' C37' 1.32(4) 5_667
C34' C35' 1.39(5) .
C34' H34' 0.9600 .
C35' C37' 0.97(4) 5_667
C35' C32' 1.32(5) 5_667
C35' C36' 1.39(4) .
C35' C39' 1.51(5) .
C35' C36' 1.56(5) 5_667
C35' C33' 2.00(5) 5_667
C36' C34' 1.13(3) 5_667
C36' C33' 1.32(4) 5_667
C36' C37' 1.39(5) .
C36' C35' 1.56(5) 5_667
C36' C32' 1.82(6) 5_667
C36' C36' 2.01(6) 5_667
C36' H36' 0.9600 .
C37' C35' 0.97(4) 5_667
C37' C34' 1.32(4) 5_667
C37' C39' 1.65(4) 5_667
C37' H37' 0.9600 .
C38' C39' 1.33(4) 5_667
C38' H38D 0.9600 .
C38' H38E 0.9600 .
C38' H38F 0.9600 .
C39' C32' 1.20(4) 5_667
C39' C38' 1.33(4) 5_667
C39' C37' 1.65(4) 5_667
C39' H39D 0.9600 .
C39' H39E 0.9600 .
C39' H39F 0.9599 .

loop_
_geom_torsion_atom_site_label_1
_geom_torsion_atom_site_label_2
_geom_torsion_atom_site_label_3
_geom_torsion_atom_site_label_4
_geom_torsion
_geom_torsion_site_symmetry_1
_geom_torsion_site_symmetry_4
O3 Cd1 N1 C5 -24.0(4) 7_566 .
O3 Cd1 N1 C5 156.0(4) . .
N1 Cd1 N1 C5 -138(100) 7_566 .
N2 Cd1 N1 C5 67.0(4) 8_455 .
N2 Cd1 N1 C5 -113.0(4) 2_666 .
O3 Cd1 N1 C1 157.8(4) 7_566 .
O3 Cd1 N1 C1 -22.2(4) . .
N1 Cd1 N1 C1 44(100) 7_566 .
N2 Cd1 N1 C1 -111.2(4) 8_455 .
N2 Cd1 N1 C1 68.8(4) 2_666 .
O3 Cd1 O3 S1 7(100) 7_566 .
N1 Cd1 O3 S1 144.0(10) . .
N1 Cd1 O3 S1 -36.0(10) 7_566 .
N2 Cd1 O3 S1 -124.5(10) 8_455 .
N2 Cd1 O3 S1 55.5(10) 2_666 .
Cd1 O3 S1 O4 119.6(10) . .
Cd1 O3 S1 O5 -11.1(11) . .
Cd1 O3 S1 C25 -126.9(10) . .
C5 N1 C1 C2 -3.8(9) . .
Cd1 N1 C1 C2 174.6(5) . .
N1 C1 C2 C3 0.2(11) . .
C1 C2 C3 C4 3.4(9) . .
C1 C2 C3 C6 -178.6(6) . .
C2 C3 C4 C5 -3.4(7) . .
C6 C3 C4 C5 178.6(4) . .
C1 N1 C5 C4 3.7(7) . .
Cd1 N1 C5 C4 -174.5(4) . .
C3 C4 C5 N1 -0.1(8) . .
C2 C3 C6 C11 -174.7(5) . .
C4 C3 C6 C11 3.2(7) . .
C2 C3 C6 C7 8.3(7) . .
C4 C3 C6 C7 -173.9(4) . .
C11 C6 C7 C8 1.4(7) . .
C3 C6 C7 C8 178.6(4) . .
C23 O1 C8 C7 10.6(6) . .
C23 O1 C8 C9 -166.9(4) . .
C6 C7 C8 O1 -177.3(4) . .
C6 C7 C8 C9 0.0(7) . .
O1 C8 C9 C10 176.3(4) . .
C7 C8 C9 C10 -1.2(7) . .
C8 C9 C10 C11 1.0(7) . .
C9 C10 C11 C6 0.5(8) . .
C7 C6 C11 C10 -1.7(7) . .
C3 C6 C11 C10 -178.8(4) . .
C16 N2 C12 C13 -1.0(6) . .
Cd1 N2 C12 C13 179.1(3) 2_646 .
N2 C12 C13 C14 0.3(7) . .
C12 C13 C14 C15 1.1(7) . .
C12 C13 C14 C17 -178.3(5) . .
C13 C14 C15 C16 -1.8(7) . .
C17 C14 C15 C16 177.7(5) . .
C12 N2 C16 C15 0.3(7) . .
Cd1 N2 C16 C15 -179.8(4) 2_646 .
C14 C15 C16 N2 1.1(8) . .
C13 C14 C17 C18 -26.0(8) . .
C15 C14 C17 C18 154.6(5) . .
C13 C14 C17 C22 152.9(6) . .
C15 C14 C17 C22 -26.6(9) . .
C22 C17 C18 C19 -2.0(9) . .
C14 C17 C18 C19 176.8(5) . .
C24 O2 C19 C20 2.6(8) . .
C24 O2 C19 C18 -176.1(4) . .
C17 C18 C19 O2 178.8(5) . .
C17 C18 C19 C20 0.1(9) . .
O2 C19 C20 C21 -178.2(7) . .
C18 C19 C20 C21 0.5(10) . .
C19 C20 C21 C22 1.0(13) . .
C20 C21 C22 C17 -3.0(13) . .
C18 C17 C22 C21 3.5(11) . .
C14 C17 C22 C21 -175.3(7) . .
C8 O1 C23 C24 169.6(4) . .
C19 O2 C24 C23 174.2(4) . .
O1 C23 C24 O2 71.8(5) . .
O4 S1 C25 C26 -140.2(5) . .
O5 S1 C25 C26 -15.9(5) . .
O3 S1 C25 C26 102.2(5) . .
O4 S1 C25 C30 41.9(4) . .
O5 S1 C25 C30 166.1(3) . .
O3 S1 C25 C30 -75.7(4) . .
C30 C25 C26 C27 1.4(9) . .
S1 C25 C26 C27 -176.6(6) . .
C25 C26 C27 C28 -1.2(12) . .
C26 C27 C28 C29 0.7(13) . .
C26 C27 C28 C31 -179.8(9) . .
C27 C28 C29 C30 -0.4(11) . .
C31 C28 C29 C30 -179.9(7) . .
C28 C29 C30 C25 0.6(8) . .
C26 C25 C30 C29 -1.1(7) . .
S1 C25 C30 C29 176.9(4) . .
C37 C32 C33 C34 0(5) . .
C38 C32 C33 C34 -180(2) . .
C36 C32 C33 C34 1(2) 2_656 .
C37 C32 C33 C36 -1(4) . 2_656
C38 C32 C33 C36 180(3) . 2_656
C32 C33 C34 C39 -145(15) . 2_656
C36 C33 C34 C39 -145(15) 2_656 2_656
C32 C33 C34 C35 -1(3) . .
C36 C33 C34 C35 -0.2(17) 2_656 .
C32 C33 C34 C36 -1(2) . 2_656
C39 C34 C35 C36 176.8(18) 2_656 .
C33 C34 C35 C36 2(2) . .
C36 C34 C35 C36 1(3) 2_656 .
C39 C34 C35 C36 175.6(18) 2_656 2_656
C33 C34 C35 C36 0(2) . 2_656
C39 C34 C35 C34 -3.8(10) 2_656 2_656
C33 C34 C35 C34 -179(100) . 2_656
C36 C34 C35 C34 -179.4(15) 2_656 2_656
C39 C34 C35 C39 -7.1(18) 2_656 .
C33 C34 C35 C39 177.6(15) . .
C36 C34 C35 C39 177.3(16) 2_656 .
C33 C34 C35 C39 -175(2) . 2_656
C36 C34 C35 C39 -175.6(18) 2_656 2_656
C34 C35 C36 C36 178(4) 2_656 2_656
C34 C35 C36 C36 -2(5) . 2_656
C39 C35 C36 C36 -178(3) . 2_656
C39 C35 C36 C36 9(10) 2_656 2_656
C36 C35 C36 C37 -1(10) 2_656 2_656
C34 C35 C36 C37 178(12) 2_656 2_656
C34 C35 C36 C37 -2(13) . 2_656
C39 C35 C36 C37 -178(12) . 2_656
C39 C35 C36 C37 8(16) 2_656 2_656
C36 C35 C36 C37 0(5) 2_656 .
C34 C35 C36 C37 179(5) 2_656 .
C34 C35 C36 C37 -2(5) . .
C39 C35 C36 C37 -177(5) . .
C39 C35 C36 C37 9(10) 2_656 .
C36 C35 C36 C32 -178(8) 2_656 2_656
C34 C35 C36 C32 0(5) 2_656 2_656
C34 C35 C36 C32 -180(4) . 2_656
C39 C35 C36 C32 4(6) . 2_656
C39 C35 C36 C32 -169(4) 2_656 2_656
C36 C35 C36 C34 -178(4) 2_656 2_656
C34 C35 C36 C34 179.9(4) . 2_656
C39 C35 C36 C34 4.1(17) . 2_656
C39 C35 C36 C34 -170(6) 2_656 2_656
C36 C35 C36 C33 -179(5) 2_656 2_656
C34 C35 C36 C33 -0.2(14) 2_656 2_656
C34 C35 C36 C33 179.7(12) . 2_656
C39 C35 C36 C33 4(3) . 2_656
C39 C35 C36 C33 -170(5) 2_656 2_656
C33 C32 C37 C37 -1(100) . 2_656
C38 C32 C37 C37 179(100) . 2_656
C36 C32 C37 C37 -2(100) 2_656 2_656
C33 C32 C37 C36 1(6) . 2_656
C38 C32 C37 C36 -179(4) . 2_656
C33 C32 C37 C36 0(8) . .
C38 C32 C37 C36 180(5) . .
C36 C32 C37 C36 -1(4) 2_656 .
C36 C36 C37 C37 -179(19) 2_656 2_656
C35 C36 C37 C37 -179(13) . 2_656
C32 C36 C37 C37 0(15) 2_656 2_656
C34 C36 C37 C37 -156(67) 2_656 2_656
C33 C36 C37 C37 -1(19) 2_656 2_656
C37 C36 C37 C36 179(19) 2_656 2_656
C35 C36 C37 C36 0(5) . 2_656
C32 C36 C37 C36 179(6) 2_656 2_656
C34 C36 C37 C36 23(77) 2_656 2_656
C33 C36 C37 C36 178(7) 2_656 2_656
C36 C36 C37 C32 1(6) 2_656 .
C37 C36 C37 C32 -180(21) 2_656 .
C35 C36 C37 C32 1(9) . .
C32 C36 C37 C32 180(6) 2_656 .
C34 C36 C37 C32 24(82) 2_656 .
C33 C36 C37 C32 179(3) 2_656 .
C36 C35 C39 C34 -5(2) . 2_656
C36 C35 C39 C34 -12(7) 2_656 2_656
C34 C35 C39 C34 179.0(3) . 2_656
C39 C35 C39 C34 173.2(17) 2_656 2_656
C36 C35 C39 C39 -178.4(18) . 2_656
C36 C35 C39 C39 174(6) 2_656 2_656
C34 C35 C39 C39 -173.2(17) 2_656 2_656
C34 C35 C39 C39 5.9(15) . 2_656
C39' C32' C33' C36' -71(7) 5_667 5_667
C35' C32' C33' C36' 0(3) 5_667 5_667
C37' C32' C33' C36' 36(4) . 5_667
C38' C32' C33' C36' -144(4) . 5_667
C39' C32' C33' C34' -107(6) 5_667 .
C35' C32' C33' C34' -36(4) 5_667 .
C37' C32' C33' C34' 0(6) . .
C38' C32' C33' C34' -180(3) . .
C36' C32' C33' C34' -36(3) 5_667 .
C39' C32' C33' C35' -71(7) 5_667 5_667
C37' C32' C33' C35' 36(3) . 5_667
C38' C32' C33' C35' -144(5) . 5_667
C36' C32' C33' C35' 0(3) 5_667 5_667
C32' C33' C34' C36' 51(4) . 5_667
C35' C33' C34' C36' 28(2) 5_667 5_667
C36' C33' C34' C37' 0(4) 5_667 5_667
C32' C33' C34' C37' 51(5) . 5_667
C35' C33' C34' C37' 28(5) 5_667 5_667
C36' C33' C34' C35' -51(4) 5_667 .
C32' C33' C34' C35' 0(5) . .
C35' C33' C34' C35' -23(4) 5_667 .
C36' C34' C35' C37' 74(4) 5_667 5_667
C33' C34' C35' C37' 119(4) . 5_667
C36' C34' C35' C32' 74(5) 5_667 5_667
C37' C34' C35' C32' 0(4) 5_667 5_667
C33' C34' C35' C32' 119(5) . 5_667
C36' C34' C35' C36' -45(5) 5_667 .
C37' C34' C35' C36' -119(5) 5_667 .
C33' C34' C35' C36' 0(6) . .
C36' C34' C35' C39' 135(4) 5_667 .
C37' C34' C35' C39' 61(4) 5_667 .
C33' C34' C35' C39' -180(3) . .
C37' C34' C35' C36' -74(4) 5_667 5_667
C33' C34' C35' C36' 45(3) . 5_667
C36' C34' C35' C33' 0(7) 5_667 5_667
C37' C34' C35' C33' -74(7) 5_667 5_667
C33' C34' C35' C33' 45(8) . 5_667
C37' C35' C36' C34' 0(11) 5_667 5_667
C32' C35' C36' C34' -65(6) 5_667 5_667
C34' C35' C36' C34' 79(8) . 5_667
C39' C35' C36' C34' -101(6) . 5_667
C36' C35' C36' C34' 49(6) 5_667 5_667
C33' C35' C36' C34' -65(6) 5_667 5_667
C37' C35' C36' C33' 65(7) 5_667 5_667
C32' C35' C36' C33' 0(3) 5_667 5_667
C34' C35' C36' C33' 144(4) . 5_667
C39' C35' C36' C33' -36(4) . 5_667
C36' C35' C36' C33' 114(3) 5_667 5_667
C37' C35' C36' C37' -79(8) 5_667 .
C32' C35' C36' C37' -144(4) 5_667 .
C34' C35' C36' C37' 0(6) . .
C39' C35' C36' C37' 180(3) . .
C36' C35' C36' C37' -30(3) 5_667 .
C33' C35' C36' C37' -144(5) 5_667 .
C37' C35' C36' C35' -49(6) 5_667 5_667
C32' C35' C36' C35' -114(3) 5_667 5_667
C34' C35' C36' C35' 30(3) . 5_667
C39' C35' C36' C35' -150(4) . 5_667
C36' C35' C36' C35' 0.000(1) 5_667 5_667
C33' C35' C36' C35' -114(3) 5_667 5_667
C37' C35' C36' C32' 65(6) 5_667 5_667
C34' C35' C36' C32' 144(5) . 5_667
C39' C35' C36' C32' -36(3) . 5_667
C36' C35' C36' C32' 114(3) 5_667 5_667
C33' C35' C36' C32' 0(3) 5_667 5_667
C37' C35' C36' C36' -49(6) 5_667 5_667
C32' C35' C36' C36' -114(3) 5_667 5_667
C34' C35' C36' C36' 30(3) . 5_667
C39' C35' C36' C36' -150(4) . 5_667
C33' C35' C36' C36' -114(3) 5_667 5_667
C34' C36' C37' C35' -76(4) 5_667 5_667
C33' C36' C37' C35' -76(5) 5_667 5_667
C35' C36' C37' C35' 54(6) . 5_667
C32' C36' C37' C35' 0(8) 5_667 5_667
C36' C36' C37' C35' 30(4) 5_667 5_667
C33' C36' C37' C34' 0(4) 5_667 5_667
C35' C36' C37' C34' 129(5) . 5_667
C35' C36' C37' C34' 76(4) 5_667 5_667
C32' C36' C37' C34' 76(6) 5_667 5_667
C36' C36' C37' C34' 106(3) 5_667 5_667
C34' C36' C37' C32' -129(5) 5_667 .
C33' C36' C37' C32' -129(4) 5_667 .
C35' C36' C37' C32' 0(6) . .
C35' C36' C37' C32' -54(4) 5_667 .
C32' C36' C37' C32' -54(9) 5_667 .
C36' C36' C37' C32' -24(4) 5_667 .
C34' C36' C37' C39' -75(6) 5_667 5_667
C33' C36' C37' C39' -75(7) 5_667 5_667
C35' C36' C37' C39' 54(8) . 5_667
C35' C36' C37' C39' 1(4) 5_667 5_667
C32' C36' C37' C39' 1(11) 5_667 5_667
C36' C36' C37' C39' 31(6) 5_667 5_667
C39' C32' C37' C35' 78(4) 5_667 5_667
C33' C32' C37' C35' -61(5) . 5_667
C38' C32' C37' C35' 119(5) . 5_667
C36' C32' C37' C35' -36(3) 5_667 5_667
C39' C32' C37' C34' 78(5) 5_667 5_667
C35' C32' C37' C34' 0(4) 5_667 5_667
C33' C32' C37' C34' -61(6) . 5_667
C38' C32' C37' C34' 119(5) . 5_667
C36' C32' C37' C34' -36(5) 5_667 5_667
C39' C32' C37' C36' 139(4) 5_667 .
C35' C32' C37' C36' 61(4) 5_667 .
C33' C32' C37' C36' 0(6) . .
C38' C32' C37' C36' 180(3) . .
C36' C32' C37' C36' 25(4) 5_667 .
C35' C32' C37' C39' -78(4) 5_667 5_667
C33' C32' C37' C39' -139(5) . 5_667
C38' C32' C37' C39' 41(3) . 5_667
C36' C32' C37' C39' -114(3) 5_667 5_667
C35' C32' C38' C39' 2(4) 5_667 5_667
C33' C32' C38' C39' 130(4) . 5_667
C37' C32' C38' C39' -50(4) . 5_667
C36' C32' C38' C39' 78(6) 5_667 5_667
C37' C35' C39' C32' -76(4) 5_667 5_667
C36' C35' C39' C32' 50(4) . 5_667
C34' C35' C39' C32' -130(5) . 5_667
C36' C35' C39' C32' -77(5) 5_667 5_667
C33' C35' C39' C32' 28(2) 5_667 5_667
C37' C35' C39' C38' -78(5) 5_667 5_667
C32' C35' C39' C38' -2(4) 5_667 5_667
C36' C35' C39' C38' 48(6) . 5_667
C34' C35' C39' C38' -132(4) . 5_667
C36' C35' C39' C38' -78(6) 5_667 5_667
C33' C35' C39' C38' 26(4) 5_667 5_667
C32' C35' C39' C37' 76(4) 5_667 5_667
C36' C35' C39' C37' 126(6) . 5_667
C34' C35' C39' C37' -54(4) . 5_667
C36' C35' C39' C37' -1(4) 5_667 5_667
C33' C35' C39' C37' 104(4) 5_667 5_667
